data_2310943
loop_
_publ_author_name
'Sands, D.E.'
'Zalkin, A.'

_publ_section_title
;
 The Crystal Structure of Mo Cl5
;
_journal_name_full 'Acta Crystallographica (1,1948-23,1967)'
_journal_page_first 723
_journal_page_last 726
_journal_volume 12
_journal_year 1959
_chemical_formula_sum 'Cl5 Mo'
_chemical_name_systematic 'Mo Cl5'
_space_group_IT_number 12
_symmetry_space_group_name_Hall '-C 2y'
_symmetry_space_group_name_H-M 'C 1 2/m 1'
_cell_angle_alpha 90
_cell_angle_beta 95.7
_cell_angle_gamma 90
_cell_formula_units_Z 12
_cell_length_a 17.31
_cell_length_b 17.81
_cell_length_c 6.079
_cell_volume 1864.835
_citation_journal_id_ASTM ACCRA9
_cod_data_source_file Sands_ACCRA9_1959_1373.cif
_cod_data_source_block Cl5Mo1
_cod_original_formula_sum 'Cl5 Mo1'
_cod_database_code 2310943

loop_
_symmetry_equiv_pos_as_xyz
x,y,z
-x,y,-z
-x,-y,-z
x,-y,z
x+1/2,y+1/2,z
-x+1/2,y+1/2,-z
-x+1/2,-y+1/2,-z
x+1/2,-y+1/2,z

loop_
_atom_site_label
_atom_site_type_symbol
_atom_site_fract_x
_atom_site_fract_y
_atom_site_fract_z
_atom_site_occupancy
_atom_site_U_iso_or_equiv
Mo1 Mo+5 0 0.1078 0 1 0.0
Cl8 Cl-1 0.407 0.193 0.629 1 0.0
Cl9 Cl-1 0.414 0.094 0.167 1 0.0
Mo2 Mo+5 0.3333 0.1085 0.4348 1 0.0
Cl7 Cl-1 0.407 0 0.628 1 0.0
Cl1 Cl-1 0.079 0 0.867 1 0.0
Cl4 Cl-1 0.26 0 0.243 1 0.0
Cl3 Cl-1 0.075 0.094 0.323 1 0.0
Cl6 Cl-1 0.253 0.093 0.698 1 0.0
Cl2 Cl-1 0.077 0.192 0.855 1 0.0
Cl5 Cl-1 0.259 0.193 0.238 1 0.0
